data_7019309
loop_
_publ_author_name
'Brazeau, Allison L.'
'Jones, Nathan D.'
'Ragogna, Paul J.'

_publ_section_title
;
 Chemistry of the heavy group 15 elements with the pyridyl tethered
 1,2-bis(imino)acenaphthene &quot;clamshell&quot; ligand.
;
_journal_issue 26
_journal_name_full 'Dalton transactions (Cambridge, England : 2003)'
_journal_page_first 7890
_journal_page_last 7896
_journal_paper_doi 10.1039/c2dt30171g
_journal_volume 41
_journal_year 2012
_chemical_formula_moiety 'C33 H25 Cl3 N3 Sb, C H2 Cl2'
_chemical_formula_sum 'C34 H27 Cl5 N3 Sb'
_chemical_formula_weight 776.59
_chemical_name_systematic
;
?
;
_space_group_IT_number 2
_symmetry_cell_setting triclinic
_symmetry_space_group_name_Hall '-P 1'
_symmetry_space_group_name_H-M 'P -1'
_atom_sites_solution_hydrogens geom
_atom_sites_solution_primary direct
_atom_sites_solution_secondary difmap
_audit_creation_method SHELXL-97
_cell_angle_alpha 101.08(3)
_cell_angle_beta 91.95(3)
_cell_angle_gamma 108.62(3)
_cell_formula_units_Z 2
_cell_length_a 10.222(2)
_cell_length_b 11.568(2)
_cell_length_c 14.686(3)
_cell_measurement_reflns_used 6935
_cell_measurement_temperature 150(2)
_cell_measurement_theta_max 27.48
_cell_measurement_theta_min 1.00
_cell_volume 1606.5(7)
_computing_cell_refinement 'DENZO-SMN (Otwinowski & Minor, 1997)'
_computing_data_collection 'COLLECT (Nonius, 1997-2001)'
_computing_data_reduction DENZO-SMN
_computing_molecular_graphics 'SHELXTL/PC (Sheldrick, 2001)'
_computing_publication_material SHELXTL/PC
_computing_structure_refinement 'SHELXL-97 (Sheldrick, 2008)'
_computing_structure_solution 'SHELXS-97 (Sheldrick, 2008)'
_diffrn_ambient_temperature 150(2)
_diffrn_measured_fraction_theta_full 0.988
_diffrn_measured_fraction_theta_max 0.988
_diffrn_measurement_device_type 'Nonius Kappa-CCD'
_diffrn_measurement_method '\f scans, and \w scans'
_diffrn_radiation_monochromator graphite
_diffrn_radiation_source 'fine-focus sealed tube'
_diffrn_radiation_type MoK\a
_diffrn_radiation_wavelength 0.71073
_diffrn_reflns_av_R_equivalents 0.0243
_diffrn_reflns_av_sigmaI/netI 0.0380
_diffrn_reflns_limit_h_max 13
_diffrn_reflns_limit_h_min -13
_diffrn_reflns_limit_k_max 14
_diffrn_reflns_limit_k_min -15
_diffrn_reflns_limit_l_max 19
_diffrn_reflns_limit_l_min -18
_diffrn_reflns_number 13445
_diffrn_reflns_theta_full 27.64
_diffrn_reflns_theta_max 27.64
_diffrn_reflns_theta_min 1.42
_exptl_absorpt_coefficient_mu 1.304
_exptl_absorpt_correction_T_max 0.7713
_exptl_absorpt_correction_T_min 0.7363
_exptl_absorpt_correction_type multi-scan
_exptl_absorpt_process_details 'DENZO-SMN (Otwinowski & Minor, 1997)'
_exptl_crystal_colour red
_exptl_crystal_density_diffrn 1.605
_exptl_crystal_density_method 'not measured'
_exptl_crystal_description block
_exptl_crystal_F_000 776
_exptl_crystal_size_max 0.25
_exptl_crystal_size_mid 0.23
_exptl_crystal_size_min 0.21
_refine_diff_density_max 0.752
_refine_diff_density_min -1.103
_refine_diff_density_rms 0.164
_refine_ls_extinction_method none
_refine_ls_goodness_of_fit_ref 1.142
_refine_ls_hydrogen_treatment constr
_refine_ls_matrix_type full
_refine_ls_number_parameters 388
_refine_ls_number_reflns 7397
_refine_ls_number_restraints 0
_refine_ls_restrained_S_all 1.142
_refine_ls_R_factor_all 0.0440
_refine_ls_R_factor_gt 0.0346
_refine_ls_shift/su_max 0.003
_refine_ls_shift/su_mean 0.000
_refine_ls_structure_factor_coef Fsqd
_refine_ls_weighting_details 'calc w=1/[\s^2^(Fo^2^)+(0.0646P)^2^+1.1749P] where P=(Fo^2^+2Fc^2^)/3'
_refine_ls_weighting_scheme calc
_refine_ls_wR_factor_gt 0.0911
_refine_ls_wR_factor_ref 0.1158
_reflns_number_gt 6485
_reflns_number_total 7397
_reflns_threshold_expression >2sigma(I)
_cod_data_source_file c2dt30171g.txt
_cod_data_source_block 4Sb
_cod_original_cell_volume 1606.6(5)
_cod_original_sg_symbol_Hall -P1
_cod_original_sg_symbol_H-M P-1
_cod_database_code 7019309

loop_
_symmetry_equiv_pos_as_xyz
'x, y, z'
'-x, -y, -z'

loop_
_atom_site_label
_atom_site_type_symbol
_atom_site_fract_x
_atom_site_fract_y
_atom_site_fract_z
_atom_site_U_iso_or_equiv
_atom_site_adp_type
_atom_site_occupancy
_atom_site_symmetry_multiplicity
_atom_site_calc_flag
_atom_site_refinement_flags
Sb1 Sb 0.97026(2) 0.150419(17) 0.280348(14) 0.01870(8) Uani 1 1 d .
Cl2 Cl 0.97483(8) 0.24716(7) 0.43948(5) 0.02419(17) Uani 1 1 d .
Cl3 Cl 0.90211(9) -0.05468(7) 0.32193(6) 0.02743(18) Uani 1 1 d .
Cl1 Cl 0.73128(11) 0.16516(11) 0.25638(7) 0.0472(3) Uani 1 1 d .
N1 N 1.1300(3) 0.3750(2) 0.28756(18) 0.0196(5) Uani 1 1 d .
C33 C 1.0859(3) 0.4714(3) 0.2624(2) 0.0203(6) Uani 1 1 d .
C18 C 1.3206(3) 0.0200(3) 0.2968(2) 0.0218(6) Uani 1 1 d .
N2 N 1.2093(3) 0.1807(2) 0.33731(18) 0.0182(5) Uani 1 1 d .
C2 C 1.2981(3) 0.2912(3) 0.3460(2) 0.0175(6) Uani 1 1 d .
C1 C 1.2568(3) 0.3947(3) 0.3160(2) 0.0187(6) Uani 1 1 d .
C13 C 1.2569(3) 0.0842(3) 0.3615(2) 0.0200(6) Uani 1 1 d .
C15 C 1.2901(4) -0.0286(3) 0.4766(2) 0.0245(7) Uani 1 1 d .
H15A H 1.2809 -0.0441 0.5376 0.029 Uiso 1 1 calc R
C28 C 1.0356(4) 0.4588(3) 0.1698(2) 0.0247(7) Uani 1 1 d .
C8 C 1.4917(3) 0.4672(3) 0.3640(2) 0.0202(6) Uani 1 1 d .
C7 C 1.6302(3) 0.5447(3) 0.3824(2) 0.0237(7) Uani 1 1 d .
C19 C 1.3388(4) 0.0467(3) 0.2005(2) 0.0245(7) Uani 1 1 d .
H19A H 1.4125 0.0160 0.1744 0.029 Uiso 1 1 calc R
H19B H 1.3699 0.1382 0.2056 0.029 Uiso 1 1 calc R
C3 C 1.4462(3) 0.3429(3) 0.3783(2) 0.0194(6) Uani 1 1 d .
N3 N 1.1908(3) 0.1693(3) 0.0851(2) 0.0279(6) Uani 1 1 d .
C32 C 1.0853(4) 0.5719(3) 0.3314(2) 0.0239(7) Uani 1 1 d .
H32A H 1.1162 0.5773 0.3943 0.029 Uiso 1 1 calc R
C31 C 1.0394(4) 0.6644(3) 0.3083(3) 0.0270(7) Uani 1 1 d .
H31A H 1.0406 0.7341 0.3551 0.032 Uiso 1 1 calc R
C11 C 1.4187(4) 0.6180(3) 0.3027(3) 0.0256(7) Uani 1 1 d .
H11A H 1.3496 0.6442 0.2766 0.031 Uiso 1 1 calc R
C5 C 1.6802(4) 0.3758(3) 0.4357(2) 0.0256(7) Uani 1 1 d .
H5A H 1.7456 0.3454 0.4618 0.031 Uiso 1 1 calc R
C14 C 1.2377(3) 0.0583(3) 0.4494(2) 0.0223(6) Uani 1 1 d .
H14A H 1.1892 0.0996 0.4908 0.027 Uiso 1 1 calc R
C22 C 1.2498(4) 0.0230(3) -0.0306(2) 0.0305(8) Uani 1 1 d .
H22A H 1.2636 -0.0553 -0.0487 0.037 Uiso 1 1 calc R
C21 C 1.2120(4) 0.0588(3) 0.0575(2) 0.0271(7) Uani 1 1 d .
C25 C 1.2075(4) 0.2460(3) 0.0256(2) 0.0264(7) Uani 1 1 d .
C12 C 1.3852(3) 0.5021(3) 0.3255(2) 0.0205(6) Uani 1 1 d .
C16 C 1.3555(4) -0.0925(3) 0.4145(3) 0.0274(7) Uani 1 1 d .
H16A H 1.3905 -0.1525 0.4325 0.033 Uiso 1 1 calc R
C4 C 1.5405(3) 0.2972(3) 0.4144(2) 0.0220(6) Uani 1 1 d .
H4A H 1.5124 0.2146 0.4248 0.026 Uiso 1 1 calc R
C9 C 1.6614(4) 0.6621(3) 0.3582(3) 0.0297(8) Uani 1 1 d .
H9A H 1.7543 0.7180 0.3687 0.036 Uiso 1 1 calc R
C10 C 1.5596(4) 0.6964(3) 0.3197(3) 0.0323(8) Uani 1 1 d .
H10A H 1.5842 0.7758 0.3037 0.039 Uiso 1 1 calc R
C6 C 1.7247(4) 0.4950(3) 0.4199(2) 0.0268(7) Uani 1 1 d .
H6A H 1.8198 0.5446 0.4343 0.032 Uiso 1 1 calc R
C30 C 0.9922(4) 0.6548(3) 0.2170(3) 0.0330(8) Uani 1 1 d .
H30A H 0.9614 0.7182 0.2008 0.040 Uiso 1 1 calc R
C27 C 1.0387(4) 0.3497(3) 0.0954(2) 0.0271(7) Uani 1 1 d .
H27A H 0.9734 0.3394 0.0407 0.033 Uiso 1 1 calc R
H27B H 1.0076 0.2723 0.1198 0.033 Uiso 1 1 calc R
C20 C 1.2054(4) -0.0140(3) 0.1328(2) 0.0262(7) Uani 1 1 d .
H20A H 1.1963 -0.1015 0.1046 0.031 Uiso 1 1 calc R
H20B H 1.1235 -0.0145 0.1670 0.031 Uiso 1 1 calc R
C26 C 1.1851(4) 0.3689(3) 0.0646(2) 0.0287(8) Uani 1 1 d .
H26A H 1.1996 0.4197 0.0164 0.034 Uiso 1 1 calc R
H26B H 1.2547 0.4156 0.1186 0.034 Uiso 1 1 calc R
C17 C 1.3696(4) -0.0679(3) 0.3255(2) 0.0263(7) Uani 1 1 d .
H17A H 1.4139 -0.1124 0.2831 0.032 Uiso 1 1 calc R
C29 C 0.9897(4) 0.5521(4) 0.1488(3) 0.0330(8) Uani 1 1 d .
H29A H 0.9558 0.5459 0.0864 0.040 Uiso 1 1 calc R
C24 C 1.2457(4) 0.2170(4) -0.0630(2) 0.0332(8) Uani 1 1 d .
H24A H 1.2571 0.2736 -0.1036 0.040 Uiso 1 1 calc R
C23 C 1.2673(4) 0.1028(4) -0.0917(2) 0.0346(9) Uani 1 1 d .
H23A H 1.2936 0.0803 -0.1522 0.042 Uiso 1 1 calc R
Cl6 Cl 0.33820(15) 0.71060(12) 0.03314(10) 0.0621(3) Uani 1 1 d .
Cl5 Cl 0.42501(16) 0.55904(14) -0.11881(11) 0.0716(4) Uani 1 1 d .
C34 C 0.4066(6) 0.7051(5) -0.0754(4) 0.0593(13) Uani 1 1 d .
H34A H 0.3443 0.7216 -0.1206 0.071 Uiso 1 1 calc R
H34B H 0.4983 0.7713 -0.0685 0.071 Uiso 1 1 calc R

loop_
_atom_site_aniso_label
_atom_site_aniso_U_11
_atom_site_aniso_U_22
_atom_site_aniso_U_33
_atom_site_aniso_U_23
_atom_site_aniso_U_13
_atom_site_aniso_U_12
Sb1 0.01819(12) 0.01622(12) 0.02060(12) 0.00333(8) 0.00046(8) 0.00474(8)
Cl2 0.0222(4) 0.0258(4) 0.0206(4) 0.0010(3) 0.0019(3) 0.0049(3)
Cl3 0.0319(4) 0.0175(4) 0.0310(4) 0.0079(3) 0.0039(3) 0.0039(3)
Cl1 0.0340(5) 0.0688(7) 0.0368(5) -0.0191(5) -0.0124(4) 0.0336(5)
N1 0.0211(14) 0.0195(13) 0.0204(13) 0.0052(10) 0.0011(10) 0.0092(11)
C33 0.0176(15) 0.0189(14) 0.0262(16) 0.0096(12) 0.0016(12) 0.0060(12)
C18 0.0217(16) 0.0175(14) 0.0255(17) 0.0063(12) 0.0004(13) 0.0051(12)
N2 0.0175(13) 0.0167(12) 0.0219(13) 0.0068(10) 0.0022(10) 0.0062(10)
C2 0.0188(15) 0.0182(14) 0.0174(14) 0.0053(11) 0.0025(11) 0.0078(12)
C1 0.0223(16) 0.0168(14) 0.0190(15) 0.0053(11) 0.0037(12) 0.0082(12)
C13 0.0186(15) 0.0139(14) 0.0279(17) 0.0078(12) 0.0014(12) 0.0041(12)
C15 0.0239(17) 0.0233(16) 0.0276(17) 0.0124(13) 0.0005(13) 0.0057(13)
C28 0.0250(17) 0.0264(17) 0.0255(17) 0.0085(13) 0.0017(13) 0.0105(14)
C8 0.0192(16) 0.0196(15) 0.0210(15) 0.0021(12) 0.0037(12) 0.0065(12)
C7 0.0166(16) 0.0210(15) 0.0290(17) -0.0011(13) 0.0033(13) 0.0038(13)
C19 0.0258(17) 0.0265(16) 0.0248(17) 0.0071(13) 0.0055(13) 0.0123(14)
C3 0.0164(15) 0.0188(14) 0.0213(15) 0.0027(12) 0.0013(12) 0.0045(12)
N3 0.0370(17) 0.0271(15) 0.0240(15) 0.0048(12) 0.0034(12) 0.0169(13)
C32 0.0242(17) 0.0242(16) 0.0238(16) 0.0050(13) -0.0005(13) 0.0092(13)
C31 0.0275(18) 0.0230(16) 0.0344(19) 0.0062(14) 0.0047(14) 0.0134(14)
C11 0.0234(17) 0.0211(16) 0.0348(19) 0.0099(14) 0.0066(14) 0.0083(13)
C5 0.0197(16) 0.0282(17) 0.0278(17) 0.0019(13) -0.0045(13) 0.0094(14)
C14 0.0220(16) 0.0201(15) 0.0241(16) 0.0065(12) 0.0033(13) 0.0051(13)
C22 0.043(2) 0.0260(17) 0.0234(17) -0.0011(13) -0.0012(15) 0.0163(16)
C21 0.0317(19) 0.0254(17) 0.0248(17) 0.0020(13) -0.0006(14) 0.0124(15)
C25 0.0290(18) 0.0281(17) 0.0231(17) 0.0065(13) 0.0013(14) 0.0103(15)
C12 0.0192(16) 0.0170(14) 0.0253(16) 0.0057(12) 0.0039(12) 0.0050(12)
C16 0.0264(18) 0.0225(16) 0.037(2) 0.0118(14) -0.0014(15) 0.0101(14)
C4 0.0218(16) 0.0215(15) 0.0232(16) 0.0039(12) -0.0006(13) 0.0088(13)
C9 0.0203(17) 0.0184(15) 0.045(2) 0.0031(14) 0.0082(15) 0.0010(13)
C10 0.031(2) 0.0165(15) 0.049(2) 0.0100(15) 0.0121(17) 0.0056(14)
C6 0.0164(16) 0.0270(17) 0.0308(18) -0.0013(14) -0.0004(13) 0.0030(13)
C30 0.040(2) 0.0315(19) 0.037(2) 0.0123(16) 0.0054(17) 0.0230(17)
C27 0.0316(19) 0.0308(18) 0.0230(17) 0.0083(14) -0.0012(14) 0.0148(15)
C20 0.0335(19) 0.0214(16) 0.0248(17) 0.0023(13) 0.0002(14) 0.0124(14)
C26 0.040(2) 0.0275(17) 0.0258(18) 0.0099(14) 0.0069(15) 0.0179(16)
C17 0.0291(18) 0.0223(16) 0.0302(18) 0.0058(13) 0.0019(14) 0.0122(14)
C29 0.041(2) 0.036(2) 0.0296(19) 0.0127(15) -0.0015(16) 0.0201(17)
C24 0.044(2) 0.036(2) 0.0215(17) 0.0071(15) 0.0003(16) 0.0155(18)
C23 0.047(2) 0.037(2) 0.0179(17) -0.0017(14) -0.0005(15) 0.0170(18)
Cl6 0.0591(8) 0.0552(7) 0.0718(9) 0.0007(6) 0.0171(7) 0.0249(6)
Cl5 0.0624(9) 0.0726(9) 0.0696(9) -0.0085(7) 0.0194(7) 0.0209(7)
C34 0.059(3) 0.062(3) 0.063(3) 0.026(3) 0.006(3) 0.021(3)

loop_
_atom_type_symbol
_atom_type_description
_atom_type_scat_dispersion_real
_atom_type_scat_dispersion_imag
_atom_type_scat_source
C C 0.0033 0.0016 'International Tables Vol C Tables 4.2.6.8 and 6.1.1.4'
H H 0.0000 0.0000 'International Tables Vol C Tables 4.2.6.8 and 6.1.1.4'
N N 0.0061 0.0033 'International Tables Vol C Tables 4.2.6.8 and 6.1.1.4'
Cl Cl 0.1484 0.1585 'International Tables Vol C Tables 4.2.6.8 and 6.1.1.4'
Sb Sb -0.5866 1.5461 'International Tables Vol C Tables 4.2.6.8 and 6.1.1.4'

loop_
_geom_angle_atom_site_label_1
_geom_angle_atom_site_label_2
_geom_angle_atom_site_label_3
_geom_angle
Cl2 Sb1 N2 79.63(7)
Cl2 Sb1 Cl3 89.88(4)
N2 Sb1 Cl3 87.94(7)
Cl2 Sb1 Cl1 86.96(4)
N2 Sb1 Cl1 165.31(7)
Cl3 Sb1 Cl1 98.08(5)
Cl2 Sb1 N1 77.83(7)
N2 Sb1 N1 68.57(9)
Cl3 Sb1 N1 154.96(6)
Cl1 Sb1 N1 102.89(7)
C1 N1 C33 121.7(3)
C1 N1 Sb1 113.5(2)
C33 N1 Sb1 124.8(2)
C32 C33 C28 121.0(3)
C32 C33 N1 119.3(3)
C28 C33 N1 119.5(3)
C17 C18 C13 117.2(3)
C17 C18 C19 121.1(3)
C13 C18 C19 121.6(3)
C2 N2 C13 118.4(3)
C2 N2 Sb1 116.8(2)
C13 N2 Sb1 124.81(19)
N2 C2 C3 131.7(3)
N2 C2 C1 121.0(3)
C3 C2 C1 107.2(3)
N1 C1 C12 133.6(3)
N1 C1 C2 120.0(3)
C12 C1 C2 106.4(3)
C14 C13 C18 121.8(3)
C14 C13 N2 118.3(3)
C18 C13 N2 119.9(3)
C16 C15 C14 120.0(3)
C16 C15 H15A 120.0
C14 C15 H15A 120.0
C29 C28 C33 117.8(3)
C29 C28 C27 121.8(3)
C33 C28 C27 120.3(3)
C7 C8 C12 123.5(3)
C7 C8 C3 122.7(3)
C12 C8 C3 113.7(3)
C8 C7 C9 116.3(3)
C8 C7 C6 116.5(3)
C9 C7 C6 127.1(3)
C18 C19 C20 113.3(3)
C18 C19 H19A 108.9
C20 C19 H19A 108.9
C18 C19 H19B 108.9
C20 C19 H19B 108.9
H19A C19 H19B 107.7
C4 C3 C8 119.3(3)
C4 C3 C2 134.6(3)
C8 C3 C2 106.1(3)
C25 N3 C21 118.8(3)
C31 C32 C33 119.9(3)
C31 C32 H32A 120.1
C33 C32 H32A 120.1
C30 C31 C32 119.8(3)
C30 C31 H31A 120.1
C32 C31 H31A 120.1
C12 C11 C10 117.9(3)
C12 C11 H11A 121.1
C10 C11 H11A 121.1
C6 C5 C4 122.2(3)
C6 C5 H5A 118.9
C4 C5 H5A 118.9
C13 C14 C15 119.5(3)
C13 C14 H14A 120.3
C15 C14 H14A 120.3
C23 C22 C21 119.2(3)
C23 C22 H22A 120.4
C21 C22 H22A 120.4
N3 C21 C22 121.8(3)
N3 C21 C20 114.4(3)
C22 C21 C20 123.5(3)
N3 C25 C24 122.6(3)
N3 C25 C26 114.5(3)
C24 C25 C26 122.9(3)
C11 C12 C8 119.0(3)
C11 C12 C1 134.5(3)
C8 C12 C1 106.5(3)
C15 C16 C17 119.4(3)
C15 C16 H16A 120.3
C17 C16 H16A 120.3
C3 C4 C5 118.5(3)
C3 C4 H4A 120.8
C5 C4 H4A 120.8
C10 C9 C7 120.8(3)
C10 C9 H9A 119.6
C7 C9 H9A 119.6
C9 C10 C11 122.6(3)
C9 C10 H10A 118.7
C11 C10 H10A 118.7
C5 C6 C7 120.7(3)
C5 C6 H6A 119.6
C7 C6 H6A 119.6
C31 C30 C29 119.9(3)
C31 C30 H30A 120.1
C29 C30 H30A 120.1
C28 C27 C26 111.6(3)
C28 C27 H27A 109.3
C26 C27 H27A 109.3
C28 C27 H27B 109.3
C26 C27 H27B 109.3
H27A C27 H27B 108.0
C21 C20 C19 109.2(3)
C21 C20 H20A 109.8
C19 C20 H20A 109.8
C21 C20 H20B 109.8
C19 C20 H20B 109.8
H20A C20 H20B 108.3
C25 C26 C27 112.2(3)
C25 C26 H26A 109.2
C27 C26 H26A 109.2
C25 C26 H26B 109.2
C27 C26 H26B 109.2
H26A C26 H26B 107.9
C18 C17 C16 122.0(3)
C18 C17 H17A 119.0
C16 C17 H17A 119.0
C28 C29 C30 121.6(3)
C28 C29 H29A 119.2
C30 C29 H29A 119.2
C25 C24 C23 118.6(3)
C25 C24 H24A 120.7
C23 C24 H24A 120.7
C22 C23 C24 119.0(3)
C22 C23 H23A 120.5
C24 C23 H23A 120.5
Cl5 C34 Cl6 111.5(3)
Cl5 C34 H34A 109.3
Cl6 C34 H34A 109.3
Cl5 C34 H34B 109.3
Cl6 C34 H34B 109.3
H34A C34 H34B 108.0

loop_
_geom_bond_atom_site_label_1
_geom_bond_atom_site_label_2
_geom_bond_distance
Sb1 Cl2 2.3813(10)
Sb1 N2 2.449(3)
Sb1 Cl3 2.4531(10)
Sb1 Cl1 2.5202(11)
Sb1 N1 2.570(3)
N1 C1 1.282(4)
N1 C33 1.432(4)
C33 C32 1.390(5)
C33 C28 1.401(5)
C18 C17 1.392(4)
C18 C13 1.399(5)
C18 C19 1.509(5)
N2 C2 1.290(4)
N2 C13 1.448(4)
C2 C3 1.463(4)
C2 C1 1.522(4)
C1 C12 1.472(4)
C13 C14 1.387(4)
C15 C16 1.387(5)
C15 C14 1.393(5)
C15 H15A 0.9500
C28 C29 1.386(5)
C28 C27 1.513(5)
C8 C7 1.398(4)
C8 C12 1.412(5)
C8 C3 1.422(4)
C7 C9 1.411(5)
C7 C6 1.416(5)
C19 C20 1.539(5)
C19 H19A 0.9900
C19 H19B 0.9900
C3 C4 1.375(4)
N3 C25 1.339(4)
N3 C21 1.352(4)
C32 C31 1.389(5)
C32 H32A 0.9500
C31 C30 1.381(5)
C31 H31A 0.9500
C11 C12 1.383(4)
C11 C10 1.419(5)
C11 H11A 0.9500
C5 C6 1.376(5)
C5 C4 1.412(5)
C5 H5A 0.9500
C14 H14A 0.9500
C22 C23 1.383(5)
C22 C21 1.387(5)
C22 H22A 0.9500
C21 C20 1.505(5)
C25 C24 1.382(5)
C25 C26 1.517(5)
C16 C17 1.392(5)
C16 H16A 0.9500
C4 H4A 0.9500
C9 C10 1.367(5)
C9 H9A 0.9500
C10 H10A 0.9500
C6 H6A 0.9500
C30 C29 1.391(5)
C30 H30A 0.9500
C27 C26 1.539(5)
C27 H27A 0.9900
C27 H27B 0.9900
C20 H20A 0.9900
C20 H20B 0.9900
C26 H26A 0.9900
C26 H26B 0.9900
C17 H17A 0.9500
C29 H29A 0.9500
C24 C23 1.396(5)
C24 H24A 0.9500
C23 H23A 0.9500
Cl6 C34 1.760(6)
Cl5 C34 1.759(6)
C34 H34A 0.9900
C34 H34B 0.9900

loop_
_geom_torsion_atom_site_label_1
_geom_torsion_atom_site_label_2
_geom_torsion_atom_site_label_3
_geom_torsion_atom_site_label_4
_geom_torsion
Cl2 Sb1 N1 C1 84.3(2)
N2 Sb1 N1 C1 0.8(2)
Cl3 Sb1 N1 C1 22.1(3)
Cl1 Sb1 N1 C1 168.2(2)
Cl2 Sb1 N1 C33 -96.0(2)
N2 Sb1 N1 C33 -179.5(3)
Cl3 Sb1 N1 C33 -158.22(18)
Cl1 Sb1 N1 C33 -12.1(2)
C1 N1 C33 C32 -68.9(4)
Sb1 N1 C33 C32 111.4(3)
C1 N1 C33 C28 115.3(4)
Sb1 N1 C33 C28 -64.4(4)
Cl2 Sb1 N2 C2 -79.2(2)
Cl3 Sb1 N2 C2 -169.4(2)
Cl1 Sb1 N2 C2 -54.8(4)
N1 Sb1 N2 C2 1.7(2)
Cl2 Sb1 N2 C13 100.8(2)
Cl3 Sb1 N2 C13 10.6(2)
Cl1 Sb1 N2 C13 125.2(3)
N1 Sb1 N2 C13 -178.3(3)
C13 N2 C2 C3 -0.8(5)
Sb1 N2 C2 C3 179.2(3)
C13 N2 C2 C1 176.1(3)
Sb1 N2 C2 C1 -3.9(4)
C33 N1 C1 C12 -4.6(6)
Sb1 N1 C1 C12 175.1(3)
C33 N1 C1 C2 177.4(3)
Sb1 N1 C1 C2 -2.9(4)
N2 C2 C1 N1 4.8(5)
C3 C2 C1 N1 -177.6(3)
N2 C2 C1 C12 -173.6(3)
C3 C2 C1 C12 3.9(3)
C17 C18 C13 C14 -2.7(5)
C19 C18 C13 C14 178.8(3)
C17 C18 C13 N2 177.2(3)
C19 C18 C13 N2 -1.3(5)
C2 N2 C13 C14 97.2(4)
Sb1 N2 C13 C14 -82.8(3)
C2 N2 C13 C18 -82.7(4)
Sb1 N2 C13 C18 97.3(3)
C32 C33 C28 C29 2.2(5)
N1 C33 C28 C29 177.9(3)
C32 C33 C28 C27 179.2(3)
N1 C33 C28 C27 -5.1(5)
C12 C8 C7 C9 -1.5(5)
C3 C8 C7 C9 175.4(3)
C12 C8 C7 C6 -179.2(3)
C3 C8 C7 C6 -2.3(5)
C17 C18 C19 C20 103.0(4)
C13 C18 C19 C20 -78.5(4)
C7 C8 C3 C4 2.1(5)
C12 C8 C3 C4 179.2(3)
C7 C8 C3 C2 -176.7(3)
C12 C8 C3 C2 0.5(4)
N2 C2 C3 C4 -4.0(6)
C1 C2 C3 C4 178.8(4)
N2 C2 C3 C8 174.5(3)
C1 C2 C3 C8 -2.7(3)
C28 C33 C32 C31 -2.7(5)
N1 C33 C32 C31 -178.4(3)
C33 C32 C31 C30 1.2(5)
C18 C13 C14 C15 3.8(5)
N2 C13 C14 C15 -176.1(3)
C16 C15 C14 C13 -2.8(5)
C25 N3 C21 C22 -0.2(5)
C25 N3 C21 C20 173.8(3)
C23 C22 C21 N3 0.4(6)
C23 C22 C21 C20 -173.1(4)
C21 N3 C25 C24 -0.1(5)
C21 N3 C25 C26 -178.4(3)
C10 C11 C12 C8 -0.2(5)
C10 C11 C12 C1 -177.3(3)
C7 C8 C12 C11 1.3(5)
C3 C8 C12 C11 -175.8(3)
C7 C8 C12 C1 179.1(3)
C3 C8 C12 C1 2.0(4)
N1 C1 C12 C11 -4.4(7)
C2 C1 C12 C11 173.7(4)
N1 C1 C12 C8 178.2(3)
C2 C1 C12 C8 -3.6(3)
C14 C15 C16 C17 0.7(5)
C8 C3 C4 C5 -0.3(5)
C2 C3 C4 C5 178.0(3)
C6 C5 C4 C3 -1.2(5)
C8 C7 C9 C10 0.5(5)
C6 C7 C9 C10 178.0(4)
C7 C9 C10 C11 0.5(6)
C12 C11 C10 C9 -0.7(6)
C4 C5 C6 C7 0.9(5)
C8 C7 C6 C5 0.8(5)
C9 C7 C6 C5 -176.6(3)
C32 C31 C30 C29 0.5(6)
C29 C28 C27 C26 99.4(4)
C33 C28 C27 C26 -77.4(4)
N3 C21 C20 C19 -74.7(4)
C22 C21 C20 C19 99.2(4)
C18 C19 C20 C21 155.3(3)
N3 C25 C26 C27 -59.0(4)
C24 C25 C26 C27 122.8(4)
C28 C27 C26 C25 154.7(3)
C13 C18 C17 C16 0.5(5)
C19 C18 C17 C16 179.0(3)
C15 C16 C17 C18 0.5(5)
C33 C28 C29 C30 -0.5(6)
C27 C28 C29 C30 -177.4(4)
C31 C30 C29 C28 -0.9(6)
N3 C25 C24 C23 0.2(6)
C26 C25 C24 C23 178.4(4)
C21 C22 C23 C24 -0.3(6)
C25 C24 C23 C22 0.0(6)
